data_7122618
loop_
_publ_author_name
'Wu, Yue'
'Zhang, Xu'
'Zhang, Yun-Qin'
'Yang, Ming'
'Chen, Zhong-Ning'

_publ_section_title
;
 Achievement of ligand-field induced thermochromic luminescence via
 two-step single-crystal to single-crystal transformations.
;
_journal_issue 99
_journal_name_full 'Chemical communications (Cambridge, England)'
_journal_page_first 13961
_journal_page_last 13964
_journal_paper_doi 10.1039/c8cc08665f
_journal_volume 54
_journal_year 2018
_chemical_formula_sum 'C29 H23 Br2 Mn N O2 P2'
_chemical_formula_weight 694.18
_space_group_crystal_system triclinic
_space_group_IT_number 2
_space_group_name_Hall '-P 1'
_space_group_name_H-M_alt 'P -1'
_symmetry_space_group_name_Hall '-P 1'
_symmetry_space_group_name_H-M 'P -1'
_atom_sites_solution_hydrogens geom
_audit_creation_method SHELXL-2016/6
_audit_update_record
;
2018-10-11 deposited with the CCDC.
2018-11-20 downloaded from the CCDC.
;
_cell_angle_alpha 84.869(5)
_cell_angle_beta 68.184(5)
_cell_angle_gamma 82.196(5)
_cell_formula_units_Z 2
_cell_length_a 10.4487(14)
_cell_length_b 12.5208(16)
_cell_length_c 12.6339(16)
_cell_measurement_reflns_used 9941
_cell_measurement_temperature 420(2)
_cell_measurement_theta_max 27.64
_cell_measurement_theta_min 2.44
_cell_volume 1518.9(3)
_computing_structure_refinement 'SHELXL-2016/6 (Sheldrick, 2016)'
_computing_structure_solution 'SHELXT 2014/5 (Sheldrick, 2014)'
_diffrn_ambient_temperature 420(2)
_diffrn_measured_fraction_theta_full 0.994
_diffrn_measured_fraction_theta_max 0.988
_diffrn_measurement_device_type 'Bruker APEX-II CCD'
_diffrn_radiation_type MoK\a
_diffrn_radiation_wavelength 0.71073
_diffrn_reflns_av_R_equivalents 0.0549
_diffrn_reflns_av_unetI/netI 0.0606
_diffrn_reflns_Laue_measured_fraction_full 0.994
_diffrn_reflns_Laue_measured_fraction_max 0.988
_diffrn_reflns_limit_h_max 13
_diffrn_reflns_limit_h_min -13
_diffrn_reflns_limit_k_max 16
_diffrn_reflns_limit_k_min -16
_diffrn_reflns_limit_l_max 16
_diffrn_reflns_limit_l_min -16
_diffrn_reflns_number 22964
_diffrn_reflns_point_group_measured_fraction_full 0.994
_diffrn_reflns_point_group_measured_fraction_max 0.988
_diffrn_reflns_theta_full 25.242
_diffrn_reflns_theta_max 27.535
_diffrn_reflns_theta_min 2.341
_exptl_absorpt_coefficient_mu 3.196
_exptl_absorpt_correction_T_max 0.726
_exptl_absorpt_correction_T_min 0.469
_exptl_absorpt_correction_type multi-scan
_exptl_crystal_colour colourless
_exptl_crystal_density_diffrn 1.518
_exptl_crystal_description Block
_exptl_crystal_F_000 690
_exptl_crystal_size_max 0.4
_exptl_crystal_size_mid 0.2
_exptl_crystal_size_min 0.1
_refine_diff_density_max 0.792
_refine_diff_density_min -0.635
_refine_diff_density_rms 0.173
_refine_ls_extinction_method none
_refine_ls_goodness_of_fit_ref 1.060
_refine_ls_hydrogen_treatment constr
_refine_ls_matrix_type full
_refine_ls_number_parameters 322
_refine_ls_number_reflns 6915
_refine_ls_number_restraints 48
_refine_ls_restrained_S_all 1.068
_refine_ls_R_factor_all 0.0982
_refine_ls_R_factor_gt 0.0597
_refine_ls_shift/su_max 0.002
_refine_ls_shift/su_mean 0.000
_refine_ls_structure_factor_coef Fsqd
_refine_ls_weighting_details 'w=1/[\s^2^(Fo^2^)+(0.1209P)^2^+0.3015P] where P=(Fo^2^+2Fc^2^)/3'
_refine_ls_weighting_scheme calc
_refine_ls_wR_factor_gt 0.1797
_refine_ls_wR_factor_ref 0.2104
_reflns_Friedel_coverage 0.000
_reflns_number_gt 4455
_reflns_number_total 6915
_reflns_threshold_expression 'I > 2\s(I)'
_cod_data_source_file c8cc08665f2.cif
_cod_data_source_block 420_K
_cod_depositor_comments
;
The following automatic conversions were performed:

'_exptl_absorpt_correction_type' value 'Multi-scan' changed to
'multi-scan' according to
/home/data/users/saulius/crontab/automatic-downloads/rss-feeds/RSC/lib/dictionaries/cif_core.dic
dictionary named 'cif_core.dic' version 2.4.2 from 2011-04-26.

Automatic conversion script
Id: cif_fix_values 4973 2017-02-22 13:04:09Z antanas 

 Adding full bibliography for 7122609--7122621.cif.
;
_cod_database_code 7122618
_shelx_shelxl_version_number 2016/6
_shelx_space_group_comment
;
The symmetry employed for this shelxl refinement is uniquely defined
by the following loop, which should always be used as a source of
symmetry information in preference to the above space-group names.
They are only intended as comments.
;

loop_
_space_group_symop_operation_xyz
'x, y, z'
'-x, -y, -z'

loop_
_atom_site_label
_atom_site_type_symbol
_atom_site_fract_x
_atom_site_fract_y
_atom_site_fract_z
_atom_site_U_iso_or_equiv
_atom_site_adp_type
_atom_site_occupancy
_atom_site_site_symmetry_order
_atom_site_calc_flag
_atom_site_refinement_flags_posn
_atom_site_refinement_flags_adp
Mn1 Mn 1.05932(7) 0.14326(5) 0.12208(6) 0.0654(2) Uani 1 1 d . .
Br1 Br 1.14541(7) -0.01788(4) 0.21289(5) 0.0910(2) Uani 1 1 d . .
Br2 Br 1.14601(10) 0.14750(6) -0.08729(5) 0.1221(3) Uani 1 1 d . .
P1 P 0.71045(13) 0.23376(11) 0.26278(13) 0.0774(4) Uani 1 1 d . .
P2 P 0.22094(12) 0.31221(8) 0.21818(10) 0.0604(3) Uani 1 1 d . .
O1 O 0.8557(4) 0.1888(4) 0.1976(5) 0.1187(16) Uani 1 1 d . .
O2 O 0.1311(4) 0.2714(3) 0.1670(4) 0.0896(11) Uani 1 1 d . .
N1 N 0.4746(3) 0.2567(2) 0.2223(3) 0.0578(8) Uani 1 1 d . .
C1 C 0.6427(7) 0.1821(5) 0.4084(6) 0.0954(17) Uani 1 1 d . .
C2 C 0.7383(12) 0.1506(12) 0.4587(10) 0.214(7) Uani 1 1 d . .
H2B H 0.832831 0.150463 0.417272 0.257 Uiso 1 1 calc R U
C3 C 0.691(2) 0.1196(16) 0.5706(14) 0.252(9) Uani 1 1 d . .
H3A H 0.752395 0.107651 0.608710 0.302 Uiso 1 1 calc R U
C4 C 0.5575(17) 0.1054(9) 0.6283(9) 0.169(5) Uani 1 1 d . .
H4A H 0.530113 0.074578 0.701974 0.203 Uiso 1 1 calc R U
C5 C 0.4635(11) 0.1361(6) 0.5792(7) 0.130(3) Uani 1 1 d . .
H5A H 0.369805 0.130812 0.619827 0.156 Uiso 1 1 calc R U
C6 C 0.5074(8) 0.1748(5) 0.4698(6) 0.107(2) Uani 1 1 d . .
H6A H 0.442404 0.197019 0.435937 0.128 Uiso 1 1 calc R U
C7 C 0.6955(5) 0.3791(3) 0.2627(4) 0.0911(15) Uani 1 1 d G U
C8 C 0.6100(8) 0.4360(4) 0.3578(4) 0.269(9) Uani 1 1 d G U
H8A H 0.561808 0.399028 0.425092 0.323 Uiso 1 1 calc R U
C9 C 0.5967(10) 0.5481(4) 0.3524(6) 0.311(10) Uani 1 1 d G U
H9A H 0.539495 0.586186 0.416085 0.374 Uiso 1 1 calc R U
C10 C 0.6687(9) 0.6034(3) 0.2519(7) 0.215(6) Uani 1 1 d G U
H10A H 0.659786 0.678383 0.248287 0.259 Uiso 1 1 calc R U
C11 C 0.7542(8) 0.5465(4) 0.1568(5) 0.154(3) Uani 1 1 d G U
H11A H 0.802391 0.583420 0.089495 0.185 Uiso 1 1 calc R U
C12 C 0.7675(6) 0.4343(4) 0.1622(4) 0.152(3) Uani 1 1 d G U
H12A H 0.824706 0.396262 0.098500 0.182 Uiso 1 1 calc R U
C13 C 0.6026(4) 0.2034(3) 0.1883(4) 0.0614(10) Uani 1 1 d . .
C14 C 0.6502(5) 0.1319(3) 0.1019(5) 0.0789(14) Uani 1 1 d . .
H14A H 0.738506 0.094535 0.082196 0.095 Uiso 1 1 calc R U
C15 C 0.5661(6) 0.1168(4) 0.0458(5) 0.0841(15) Uani 1 1 d . .
H15A H 0.596884 0.069104 -0.013195 0.101 Uiso 1 1 calc R U
C16 C 0.4358(5) 0.1718(4) 0.0761(4) 0.0751(12) Uani 1 1 d . .
H16A H 0.377504 0.163972 0.037397 0.090 Uiso 1 1 calc R U
C17 C 0.3941(4) 0.2399(3) 0.1674(3) 0.0561(9) Uani 1 1 d . .
C18 C 0.2335(6) 0.4526(4) 0.1818(5) 0.0850(15) Uani 1 1 d . .
C19 C 0.3391(10) 0.5029(5) 0.1802(13) 0.201(6) Uani 1 1 d . .
H19A H 0.414829 0.463920 0.192844 0.241 Uiso 1 1 calc R U
C20 C 0.3349(15) 0.6163(7) 0.1590(15) 0.248(8) Uani 1 1 d . .
H20A H 0.406838 0.651711 0.160485 0.297 Uiso 1 1 calc R U
C21 C 0.2319(17) 0.6714(7) 0.1376(11) 0.192(7) Uani 1 1 d . .
H21A H 0.230491 0.745691 0.123756 0.230 Uiso 1 1 calc R U
C22 C 0.1279(15) 0.6211(7) 0.1356(7) 0.171(5) Uani 1 1 d . .
H22A H 0.054379 0.660684 0.120067 0.205 Uiso 1 1 calc R U
C23 C 0.1287(9) 0.5115(5) 0.1564(6) 0.118(2) Uani 1 1 d . .
H23A H 0.056803 0.477211 0.152953 0.142 Uiso 1 1 calc R U
C24 C 0.1604(5) 0.2919(4) 0.3694(4) 0.0771(12) Uani 1 1 d . .
C25 C 0.1489(10) 0.1897(6) 0.4159(6) 0.126(3) Uani 1 1 d . .
H25A H 0.173716 0.132299 0.367705 0.151 Uiso 1 1 calc R U
C26 C 0.1018(12) 0.1689(9) 0.5316(7) 0.156(4) Uani 1 1 d . .
H26A H 0.093688 0.098148 0.560528 0.188 Uiso 1 1 calc R U
C27 C 0.0693(16) 0.2449(10) 0.5993(8) 0.201(6) Uani 1 1 d . .
H27A H 0.030172 0.230162 0.677444 0.241 Uiso 1 1 calc R U
C28 C 0.090(2) 0.3478(11) 0.5596(10) 0.322(14) Uani 1 1 d . .
H28A H 0.070375 0.402505 0.610425 0.387 Uiso 1 1 calc R U
C29 C 0.1440(18) 0.3717(7) 0.4389(7) 0.214(7) Uani 1 1 d . .
H29A H 0.166610 0.440398 0.409781 0.257 Uiso 1 1 calc R U

loop_
_atom_site_aniso_label
_atom_site_aniso_U_11
_atom_site_aniso_U_22
_atom_site_aniso_U_33
_atom_site_aniso_U_23
_atom_site_aniso_U_13
_atom_site_aniso_U_12
Mn1 0.0471(4) 0.0750(4) 0.0709(4) -0.0035(3) -0.0222(3) 0.0060(3)
Br1 0.1045(5) 0.0754(3) 0.0832(4) 0.0138(3) -0.0305(3) 0.0015(3)
Br2 0.1760(8) 0.1025(4) 0.0737(4) 0.0073(3) -0.0441(4) 0.0209(4)
P1 0.0461(7) 0.0915(8) 0.0929(9) -0.0192(7) -0.0234(7) 0.0032(6)
P2 0.0505(6) 0.0549(5) 0.0728(7) -0.0004(5) -0.0216(5) 0.0004(4)
O1 0.041(2) 0.156(4) 0.152(4) -0.055(3) -0.027(2) 0.020(2)
O2 0.071(2) 0.086(2) 0.124(3) -0.017(2) -0.052(2) 0.0064(17)
N1 0.0435(19) 0.0578(16) 0.066(2) -0.0048(14) -0.0145(16) 0.0010(13)
C1 0.081(4) 0.107(4) 0.105(4) -0.010(3) -0.050(4) 0.016(3)
C2 0.135(9) 0.361(18) 0.143(8) 0.034(10) -0.083(7) 0.052(10)
C3 0.234(17) 0.38(2) 0.177(14) 0.037(14) -0.145(14) 0.036(17)
C4 0.257(16) 0.143(7) 0.106(6) 0.020(5) -0.082(9) 0.016(9)
C5 0.162(8) 0.123(5) 0.101(5) 0.022(4) -0.043(5) -0.037(5)
C6 0.113(6) 0.115(4) 0.096(4) 0.024(3) -0.047(4) -0.017(4)
C7 0.065(3) 0.103(3) 0.101(4) -0.031(3) -0.015(3) -0.019(3)
C8 0.385(18) 0.120(5) 0.165(8) -0.062(6) 0.094(10) -0.098(9)
C9 0.48(2) 0.112(5) 0.199(10) -0.066(6) 0.075(12) -0.095(9)
C10 0.287(15) 0.118(6) 0.192(9) -0.036(5) 0.000(9) -0.091(8)
C11 0.183(10) 0.109(5) 0.153(7) 0.015(4) -0.044(6) -0.022(5)
C12 0.200(10) 0.110(4) 0.120(5) 0.003(4) -0.030(6) -0.014(5)
C13 0.045(2) 0.0542(19) 0.075(3) -0.0074(18) -0.011(2) -0.0003(16)
C14 0.048(3) 0.064(2) 0.109(4) -0.025(2) -0.009(3) 0.0015(19)
C15 0.061(3) 0.089(3) 0.095(4) -0.040(3) -0.011(3) -0.009(2)
C16 0.058(3) 0.085(3) 0.080(3) -0.024(2) -0.015(2) -0.015(2)
C17 0.052(2) 0.0507(18) 0.059(2) -0.0029(16) -0.0127(19) -0.0067(15)
C18 0.088(4) 0.057(2) 0.091(3) 0.003(2) -0.016(3) 0.006(2)
C19 0.130(7) 0.060(3) 0.412(19) 0.019(6) -0.101(10) -0.023(4)
C20 0.172(11) 0.067(4) 0.43(2) 0.020(8) -0.031(13) -0.031(6)
C21 0.227(15) 0.063(4) 0.186(10) 0.020(5) 0.023(9) 0.010(6)
C22 0.257(15) 0.099(6) 0.104(6) 0.013(5) -0.042(8) 0.073(7)
C23 0.155(7) 0.085(4) 0.107(5) -0.001(3) -0.056(5) 0.035(4)
C24 0.055(3) 0.087(3) 0.073(3) -0.005(2) -0.009(2) 0.005(2)
C25 0.168(8) 0.108(5) 0.092(4) 0.020(4) -0.034(5) -0.041(5)
C26 0.190(10) 0.162(8) 0.084(5) 0.031(5) -0.008(6) -0.051(7)
C27 0.280(16) 0.166(9) 0.073(5) -0.007(6) 0.003(7) 0.055(10)
C28 0.60(4) 0.162(10) 0.103(7) -0.049(7) -0.056(13) 0.129(16)
C29 0.41(2) 0.109(5) 0.088(5) -0.025(4) -0.070(9) 0.043(8)

loop_
_atom_type_symbol
_atom_type_description
_atom_type_scat_dispersion_real
_atom_type_scat_dispersion_imag
_atom_type_scat_source
C C 0.0033 0.0016 'International Tables Vol C Tables 4.2.6.8 and 6.1.1.4'
H H 0.0000 0.0000 'International Tables Vol C Tables 4.2.6.8 and 6.1.1.4'
N N 0.0061 0.0033 'International Tables Vol C Tables 4.2.6.8 and 6.1.1.4'
O O 0.0106 0.0060 'International Tables Vol C Tables 4.2.6.8 and 6.1.1.4'
P P 0.1023 0.0942 'International Tables Vol C Tables 4.2.6.8 and 6.1.1.4'
Mn Mn 0.3368 0.7283 'International Tables Vol C Tables 4.2.6.8 and 6.1.1.4'
Br Br -0.2901 2.4595 'International Tables Vol C Tables 4.2.6.8 and 6.1.1.4'

loop_
_geom_angle_atom_site_label_1
_geom_angle_atom_site_label_2
_geom_angle_atom_site_label_3
_geom_angle
_geom_angle_site_symmetry_1
_geom_angle_site_symmetry_3
O1 Mn1 O2 97.80(18) . 1_655
O1 Mn1 Br2 115.05(16) . .
O2 Mn1 Br2 106.69(13) 1_655 .
O1 Mn1 Br1 114.14(17) . .
O2 Mn1 Br1 105.40(10) 1_655 .
Br2 Mn1 Br1 115.32(3) . .
O1 P1 C1 114.1(3) . .
O1 P1 C7 110.9(3) . .
C1 P1 C7 108.6(3) . .
O1 P1 C13 107.8(2) . .
C1 P1 C13 109.4(3) . .
C7 P1 C13 105.7(2) . .
O2 P2 C24 112.8(3) . .
O2 P2 C18 110.0(3) . .
C24 P2 C18 109.3(3) . .
O2 P2 C17 110.9(2) . .
C24 P2 C17 104.9(2) . .
C18 P2 C17 108.8(2) . .
P1 O1 Mn1 171.7(3) . .
P2 O2 Mn1 149.6(2) . 1_455
C17 N1 C13 117.2(4) . .
C6 C1 C2 119.1(8) . .
C6 C1 P1 124.9(4) . .
C2 C1 P1 116.0(7) . .
C3 C2 C1 117.7(12) . .
C3 C2 H2B 121.1 . .
C1 C2 H2B 121.1 . .
C4 C3 C2 122.3(12) . .
C4 C3 H3A 118.8 . .
C2 C3 H3A 118.8 . .
C3 C4 C5 119.5(10) . .
C3 C4 H4A 120.2 . .
C5 C4 H4A 120.2 . .
C4 C5 C6 118.9(10) . .
C4 C5 H5A 120.5 . .
C6 C5 H5A 120.5 . .
C1 C6 C5 121.8(7) . .
C1 C6 H6A 119.1 . .
C5 C6 H6A 119.1 . .
C8 C7 C12 120.0 . .
C8 C7 P1 121.9(3) . .
C12 C7 P1 118.1(3) . .
C7 C8 C9 120.0 . .
C7 C8 H8A 120.0 . .
C9 C8 H8A 120.0 . .
C10 C9 C8 120.0 . .
C10 C9 H9A 120.0 . .
C8 C9 H9A 120.0 . .
C11 C10 C9 120.0 . .
C11 C10 H10A 120.0 . .
C9 C10 H10A 120.0 . .
C12 C11 C10 120.0 . .
C12 C11 H11A 120.0 . .
C10 C11 H11A 120.0 . .
C11 C12 C7 120.0 . .
C11 C12 H12A 120.0 . .
C7 C12 H12A 120.0 . .
N1 C13 C14 122.8(4) . .
N1 C13 P1 115.2(3) . .
C14 C13 P1 121.9(3) . .
C15 C14 C13 118.9(4) . .
C15 C14 H14A 120.6 . .
C13 C14 H14A 120.6 . .
C14 C15 C16 120.1(4) . .
C14 C15 H15A 120.0 . .
C16 C15 H15A 120.0 . .
C15 C16 C17 117.3(4) . .
C15 C16 H16A 121.4 . .
C17 C16 H16A 121.4 . .
N1 C17 C16 123.7(4) . .
N1 C17 P2 115.5(3) . .
C16 C17 P2 120.8(3) . .
C19 C18 C23 118.4(6) . .
C19 C18 P2 123.5(5) . .
C23 C18 P2 118.1(5) . .
C18 C19 C20 119.5(10) . .
C18 C19 H19A 120.3 . .
C20 C19 H19A 120.3 . .
C21 C20 C19 121.0(12) . .
C21 C20 H20A 119.5 . .
C19 C20 H20A 119.5 . .
C20 C21 C22 119.9(9) . .
C20 C21 H21A 120.1 . .
C22 C21 H21A 120.1 . .
C21 C22 C23 120.5(11) . .
C21 C22 H22A 119.7 . .
C23 C22 H22A 119.7 . .
C18 C23 C22 120.7(10) . .
C18 C23 H23A 119.7 . .
C22 C23 H23A 119.7 . .
C29 C24 C25 117.9(6) . .
C29 C24 P2 122.3(6) . .
C25 C24 P2 119.2(5) . .
C24 C25 C26 122.0(8) . .
C24 C25 H25A 119.0 . .
C26 C25 H25A 119.0 . .
C27 C26 C25 120.6(9) . .
C27 C26 H26A 119.7 . .
C25 C26 H26A 119.7 . .
C26 C27 C28 121.0(9) . .
C26 C27 H27A 119.5 . .
C28 C27 H27A 119.5 . .
C27 C28 C29 119.6(10) . .
C27 C28 H28A 120.2 . .
C29 C28 H28A 120.2 . .
C24 C29 C28 117.9(10) . .
C24 C29 H29A 121.1 . .
C28 C29 H29A 121.1 . .

loop_
_geom_bond_atom_site_label_1
_geom_bond_atom_site_label_2
_geom_bond_distance
_geom_bond_site_symmetry_2
Mn1 O1 2.005(4) .
Mn1 O2 2.066(4) 1_655
Mn1 Br2 2.4550(10) .
Mn1 Br1 2.4609(8) .
P1 O1 1.490(4) .
P1 C1 1.802(7) .
P1 C7 1.805(4) .
P1 C13 1.807(5) .
P2 O2 1.483(4) .
P2 C24 1.781(5) .
P2 C18 1.786(5) .
P2 C17 1.817(4) .
N1 C17 1.320(5) .
N1 C13 1.342(5) .
C1 C6 1.348(9) .
C1 C2 1.370(10) .
C2 C3 1.352(18) .
C2 H2B 0.9300 .
C3 C4 1.34(2) .
C3 H3A 0.9300 .
C4 C5 1.343(14) .
C4 H4A 0.9300 .
C5 C6 1.350(10) .
C5 H5A 0.9300 .
C6 H6A 0.9300 .
C7 C8 1.3900 .
C7 C12 1.3900 .
C8 C9 1.3900 .
C8 H8A 0.9300 .
C9 C10 1.3900 .
C9 H9A 0.9300 .
C10 C11 1.3900 .
C10 H10A 0.9300 .
C11 C12 1.3900 .
C11 H11A 0.9300 .
C12 H12A 0.9300 .
C13 C14 1.376(6) .
C14 C15 1.357(8) .
C14 H14A 0.9300 .
C15 C16 1.371(7) .
C15 H15A 0.9300 .
C16 C17 1.396(6) .
C16 H16A 0.9300 .
C18 C19 1.336(10) .
C18 C23 1.359(9) .
C19 C20 1.419(11) .
C19 H19A 0.9300 .
C20 C21 1.30(2) .
C20 H20A 0.9300 .
C21 C22 1.337(18) .
C21 H21A 0.9300 .
C22 C23 1.374(11) .
C22 H22A 0.9300 .
C23 H23A 0.9300 .
C24 C29 1.341(10) .
C24 C25 1.360(8) .
C25 C26 1.371(10) .
C25 H25A 0.9300 .
C26 C27 1.263(13) .
C26 H26A 0.9300 .
C27 C28 1.355(18) .
C27 H27A 0.9300 .
C28 C29 1.435(16) .
C28 H28A 0.9300 .
C29 H29A 0.9300 .
